data_7225900
loop_
_publ_author_name
'Mary Sheeba, Mani'
'Muthu Tamizh, M.'
'Babu, S. Ganesh'
'Bhuvanesh, Nattamai'
'Karvembu, R.'

_publ_section_title
;
 Ru(II)-p-cymene complexes containing ester of chiral D/L-phenylalanine
 derived aroylthiourea ligands for enantioselective reduction of
 pro-chiral ketones
;
_journal_name_full 'RSC Adv.'
_journal_paper_doi 10.1039/C6RA12428C
_journal_year 2016
_chemical_absolute_configuration ad
_chemical_formula_moiety 'C26 H30 Cl2 N2 O3 Ru S2'
_chemical_formula_sum 'C26 H30 Cl2 N2 O3 Ru S2'
_chemical_formula_weight 654.61
_chemical_name_systematic
;
 ?
;
_space_group_crystal_system orthorhombic
_space_group_IT_number 19
_space_group_name_Hall 'P 2ac 2ab'
_space_group_name_H-M_alt 'P 21 21 21'
_symmetry_space_group_name_Hall 'P 2ac 2ab'
_symmetry_space_group_name_H-M 'P 21 21 21'
_atom_sites_solution_hydrogens geom
_audit_creation_date 2015-03-04
_audit_creation_method
;
Olex2 1.2-beta
(compiled 2014.10.22 svn.r3046 for OlexSys, GUI svn.r4928)
;
_audit_update_record
;
2016-03-07 deposited with the CCDC.
2016-07-11 downloaded from the CCDC.
;
_cell_angle_alpha 90
_cell_angle_beta 90
_cell_angle_gamma 90
_cell_formula_units_Z 4
_cell_length_a 11.408(3)
_cell_length_b 13.270(5)
_cell_length_c 18.477(4)
_cell_measurement_reflns_used 9972
_cell_measurement_temperature 150.15
_cell_measurement_theta_max 27.497
_cell_measurement_theta_min 2.204
_cell_volume 2797.1(14)
_computing_cell_refinement 'SAINT v8.34A (Bruker, 2013)'
_computing_data_reduction 'SAINT v8.34A (Bruker, 2013)'
_computing_molecular_graphics 'Olex2 (Dolomanov et al., 2009)'
_computing_publication_material 'Olex2 (Dolomanov et al., 2009)'
_computing_structure_refinement 'XL (Sheldrick, 2008)'
_diffrn_ambient_temperature 150.15
_diffrn_measured_fraction_theta_full 0.997
_diffrn_measured_fraction_theta_max 0.986
_diffrn_measurement_device_type 'Bruker APEX-II CCD'
_diffrn_measurement_method '\f and \w scans'
_diffrn_radiation_type MoK\a
_diffrn_radiation_wavelength 0.71073
_diffrn_reflns_av_R_equivalents 0.0389
_diffrn_reflns_av_unetI/netI 0.0278
_diffrn_reflns_Laue_measured_fraction_full 0.997
_diffrn_reflns_Laue_measured_fraction_max 0.986
_diffrn_reflns_limit_h_max 14
_diffrn_reflns_limit_h_min -14
_diffrn_reflns_limit_k_max 16
_diffrn_reflns_limit_k_min -17
_diffrn_reflns_limit_l_max 23
_diffrn_reflns_limit_l_min -23
_diffrn_reflns_number 32747
_diffrn_reflns_point_group_measured_fraction_full 0.998
_diffrn_reflns_point_group_measured_fraction_max 0.984
_diffrn_reflns_theta_full 25.242
_diffrn_reflns_theta_max 27.554
_diffrn_reflns_theta_min 1.889
_diffrn_standards_number 0
_exptl_absorpt_coefficient_mu 0.932
_exptl_absorpt_correction_T_max 0.7456
_exptl_absorpt_correction_T_min 0.6172
_exptl_absorpt_correction_type multi-scan
_exptl_absorpt_process_details
;
SADABS-2014/3 (Bruker,2014) was used for absorption correction.
wR2(int) was 0.1044 before and 0.0447 after correction.
The Ratio of minimum to maximum transmission is 0.8278.
The \l/2 correction factor is Not present.
;
_exptl_crystal_colour brown
_exptl_crystal_colour_primary brown
_exptl_crystal_density_diffrn 1.554
_exptl_crystal_description block
_exptl_crystal_F_000 1336
_exptl_crystal_size_max 0.59
_exptl_crystal_size_mid 0.26
_exptl_crystal_size_min 0.24
_refine_diff_density_max 0.743
_refine_diff_density_min -0.420
_refine_diff_density_rms 0.068
_refine_ls_abs_structure_details
;
 Flack x determined using 2575 quotients [(I+)-(I-)]/[(I+)+(I-)]
 (Parsons, Flack and Wagner, Acta Cryst. B69 (2013) 249-259).
;
_refine_ls_abs_structure_Flack -0.002(12)
_refine_ls_extinction_method none
_refine_ls_goodness_of_fit_ref 1.051
_refine_ls_hydrogen_treatment constr
_refine_ls_matrix_type full
_refine_ls_number_parameters 329
_refine_ls_number_reflns 6363
_refine_ls_number_restraints 0
_refine_ls_restrained_S_all 1.051
_refine_ls_R_factor_all 0.0263
_refine_ls_R_factor_gt 0.0240
_refine_ls_shift/su_max 0.001
_refine_ls_shift/su_mean 0.000
_refine_ls_structure_factor_coef Fsqd
_refine_ls_weighting_details 'w=1/[\s^2^(Fo^2^)+(0.0281P)^2^+1.2862P] where P=(Fo^2^+2Fc^2^)/3'
_refine_ls_weighting_scheme calc
_refine_ls_wR_factor_gt 0.0579
_refine_ls_wR_factor_ref 0.0593
_reflns_Friedel_coverage 0.780
_reflns_Friedel_fraction_full 1.000
_reflns_Friedel_fraction_max 0.981
_reflns_number_gt 6067
_reflns_number_total 6363
_reflns_threshold_expression 'I > 2\s(I)'
_cod_data_source_file c6ra12428c2.cif
_cod_data_source_block ruptdpa
_cod_original_cell_volume 2797.3(14)
_cod_database_code 7225900
_shelxl_version_number 2014-3
_shelx_space_group_comment
;
The symmetry employed for this shelxl refinement is uniquely defined
by the following loop, which should always be used as a source of
symmetry information in preference to the above space-group names.
They are only intended as comments.
;
_shelx_estimated_absorpt_t_max 0.807
_shelx_estimated_absorpt_t_min 0.609
_olex2_refinement_description
;
1. Fixed Uiso
 At 1.2 times of:
  All C(H) groups, All C(H,H) groups, All N(H) groups
 At 1.5 times of:
  All C(H,H,H) groups
2.a Ternary CH refined with riding coordinates:
 C2(H2A), C23(H23)
2.b Secondary CH2 refined with riding coordinates:
 C3(H3A,H3B)
2.c Aromatic/amide H refined with riding coordinates:
 N1(H1), N2(H2), C5(H5), C6(H6), C7(H7), C8(H8), C9(H9), C14(H14), C15(H15),
 C16(H16), C18(H18), C19(H19), C21(H21), C22(H22)
2.d Idealised Me refined as rotating group:
 C11(H11A,H11B,H11C), C24(H24A,H24B,H24C), C25(H25A,H25B,H25C), C26(H26A,H26B,
 H26C)
;
_olex2_submission_special_instructions 'No special instructions were received'

loop_
_space_group_symop_operation_xyz
'x, y, z'
'-x+1/2, -y, z+1/2'
'-x, y+1/2, -z+1/2'
'x+1/2, -y+1/2, -z'

loop_
_atom_site_label
_atom_site_type_symbol
_atom_site_fract_x
_atom_site_fract_y
_atom_site_fract_z
_atom_site_U_iso_or_equiv
_atom_site_adp_type
_atom_site_occupancy
_atom_site_site_symmetry_order
_atom_site_calc_flag
_atom_site_refinement_flags_posn
Ru1 Ru 0.49659(2) 0.52147(2) 0.70028(2) 0.01532(7) Uani 1 1 d .
Cl1 Cl 0.46194(7) 0.48710(7) 0.57319(4) 0.02601(18) Uani 1 1 d .
Cl2 Cl 0.37845(7) 0.67139(6) 0.68310(4) 0.01984(16) Uani 1 1 d .
S1 S 0.32593(7) 0.42427(6) 0.73372(5) 0.02171(18) Uani 1 1 d .
S2 S 0.00719(9) 0.68035(6) 0.49583(4) 0.02446(17) Uani 1 1 d .
O1 O -0.1138(2) 0.4549(2) 0.78052(14) 0.0314(6) Uani 1 1 d .
O2 O -0.0560(2) 0.3828(2) 0.88439(14) 0.0344(6) Uani 1 1 d .
O3 O 0.0000(2) 0.54194(18) 0.61856(12) 0.0278(5) Uani 1 1 d .
N1 N 0.0954(2) 0.4339(2) 0.72113(15) 0.0203(6) Uani 1 1 d .
H1 H 0.0321 0.4507 0.6967 0.024 Uiso 1 1 calc R
N2 N 0.1975(2) 0.5112(2) 0.62908(14) 0.0202(6) Uani 1 1 d .
H2 H 0.2652 0.5183 0.6068 0.024 Uiso 1 1 calc R
C1 C 0.1975(3) 0.4578(2) 0.69259(18) 0.0188(6) Uani 1 1 d .
C2 C 0.0789(3) 0.3824(3) 0.78954(18) 0.0203(7) Uani 1 1 d .
H2A H 0.1390 0.4071 0.8247 0.024 Uiso 1 1 calc R
C3 C 0.0914(3) 0.2667(3) 0.78182(19) 0.0230(7) Uani 1 1 d .
H3A H 0.1751 0.2503 0.7741 0.028 Uiso 1 1 calc R
H3B H 0.0667 0.2347 0.8277 0.028 Uiso 1 1 calc R
C4 C 0.0208(3) 0.2221(2) 0.72083(19) 0.0241(7) Uani 1 1 d .
C5 C 0.0710(4) 0.2080(3) 0.6531(2) 0.0363(9) Uani 1 1 d .
H5 H 0.1498 0.2283 0.6449 0.044 Uiso 1 1 calc R
C6 C 0.0070(5) 0.1643(3) 0.5971(2) 0.0428(10) Uani 1 1 d .
H6 H 0.0424 0.1550 0.5510 0.051 Uiso 1 1 calc R
C7 C -0.1071(4) 0.1345(3) 0.6080(2) 0.0386(10) Uani 1 1 d .
H7 H -0.1502 0.1039 0.5698 0.046 Uiso 1 1 calc R
C8 C -0.1587(4) 0.1495(3) 0.6752(2) 0.0335(9) Uani 1 1 d .
H8 H -0.2377 0.1295 0.6831 0.040 Uiso 1 1 calc R
C9 C -0.0951(3) 0.1935(3) 0.7309(2) 0.0262(8) Uani 1 1 d .
H9 H -0.1314 0.2041 0.7766 0.031 Uiso 1 1 calc R
C10 C -0.0418(3) 0.4121(3) 0.81651(18) 0.0215(7) Uani 1 1 d .
C11 C -0.1687(4) 0.4058(4) 0.9165(3) 0.0481(12) Uani 1 1 d .
H11A H -0.2281 0.3596 0.8974 0.072 Uiso 1 1 calc GR
H11B H -0.1906 0.4753 0.9048 0.072 Uiso 1 1 calc GR
H11C H -0.1637 0.3981 0.9692 0.072 Uiso 1 1 calc GR
C12 C 0.1005(3) 0.5552(3) 0.59688(17) 0.0196(7) Uani 1 1 d .
C13 C 0.1262(3) 0.6206(3) 0.53531(17) 0.0195(7) Uani 1 1 d .
C14 C 0.2284(3) 0.6434(3) 0.50069(18) 0.0252(8) Uani 1 1 d .
H14 H 0.3030 0.6181 0.5146 0.030 Uiso 1 1 calc R
C15 C 0.2100(4) 0.7092(3) 0.4418(2) 0.0315(9) Uani 1 1 d .
H15 H 0.2712 0.7327 0.4112 0.038 Uiso 1 1 calc R
C16 C 0.0957(3) 0.7354(3) 0.43333(19) 0.0297(8) Uani 1 1 d .
H16 H 0.0683 0.7795 0.3966 0.036 Uiso 1 1 calc R
C17 C 0.5705(3) 0.5702(3) 0.80448(19) 0.0254(7) Uani 1 1 d .
C18 C 0.6269(3) 0.6207(3) 0.7461(2) 0.0248(8) Uani 1 1 d .
H18 H 0.6285 0.6923 0.7456 0.030 Uiso 1 1 calc R
C19 C 0.6800(3) 0.5681(3) 0.68953(19) 0.0217(7) Uani 1 1 d .
H19 H 0.7193 0.6047 0.6526 0.026 Uiso 1 1 calc R
C20 C 0.6768(3) 0.4619(3) 0.68566(19) 0.0242(7) Uani 1 1 d .
C21 C 0.6200(3) 0.4105(3) 0.7424(2) 0.0261(8) Uani 1 1 d .
H21 H 0.6164 0.3390 0.7416 0.031 Uiso 1 1 calc R
C22 C 0.5680(3) 0.4639(3) 0.8006(2) 0.0281(8) Uani 1 1 d .
H22 H 0.5304 0.4271 0.8380 0.034 Uiso 1 1 calc R
C23 C 0.5126(4) 0.6354(3) 0.8634(2) 0.0396(9) Uani 1 1 d .
H23 H 0.4625 0.6862 0.8381 0.047 Uiso 1 1 calc R
C24 C 0.6063(5) 0.6937(4) 0.9053(3) 0.0552(14) Uani 1 1 d .
H24A H 0.6555 0.6463 0.9323 0.083 Uiso 1 1 calc GR
H24B H 0.5684 0.7404 0.9390 0.083 Uiso 1 1 calc GR
H24C H 0.6551 0.7318 0.8712 0.083 Uiso 1 1 calc GR
C25 C 0.4342(4) 0.5761(4) 0.9123(3) 0.0488(12) Uani 1 1 d .
H25A H 0.3791 0.5365 0.8832 0.073 Uiso 1 1 calc GR
H25B H 0.3905 0.6222 0.9437 0.073 Uiso 1 1 calc GR
H25C H 0.4817 0.5306 0.9422 0.073 Uiso 1 1 calc GR
C26 C 0.7293(4) 0.4068(3) 0.6229(2) 0.0373(10) Uani 1 1 d .
H26A H 0.6858 0.3441 0.6146 0.056 Uiso 1 1 calc GR
H26B H 0.8114 0.3910 0.6335 0.056 Uiso 1 1 calc GR
H26C H 0.7250 0.4491 0.5795 0.056 Uiso 1 1 calc GR

loop_
_atom_site_aniso_label
_atom_site_aniso_U_11
_atom_site_aniso_U_22
_atom_site_aniso_U_33
_atom_site_aniso_U_23
_atom_site_aniso_U_13
_atom_site_aniso_U_12
Ru1 0.01308(11) 0.01424(11) 0.01865(11) 0.00370(8) -0.00148(11) -0.00130(11)
Cl1 0.0229(4) 0.0339(4) 0.0212(4) -0.0043(3) -0.0012(3) 0.0065(3)
Cl2 0.0199(3) 0.0159(3) 0.0237(4) 0.0012(3) -0.0013(3) 0.0019(3)
S1 0.0148(4) 0.0219(4) 0.0284(4) 0.0111(3) -0.0053(3) -0.0043(3)
S2 0.0224(4) 0.0274(4) 0.0236(4) 0.0059(3) -0.0052(4) 0.0028(4)
O1 0.0205(12) 0.0431(16) 0.0306(14) 0.0098(12) -0.0023(10) 0.0036(11)
O2 0.0311(14) 0.0474(17) 0.0247(13) 0.0134(12) 0.0044(11) 0.0071(13)
O3 0.0174(10) 0.0387(13) 0.0272(11) 0.0119(9) -0.0053(11) -0.0019(12)
N1 0.0150(13) 0.0232(14) 0.0226(14) 0.0092(11) -0.0067(11) -0.0034(11)
N2 0.0164(13) 0.0244(15) 0.0197(13) 0.0069(11) -0.0025(10) -0.0028(11)
C1 0.0175(14) 0.0166(15) 0.0222(16) 0.0035(12) -0.0043(13) -0.0028(11)
C2 0.0169(14) 0.0249(17) 0.0191(16) 0.0092(14) -0.0049(13) -0.0053(13)
C3 0.0167(15) 0.0236(17) 0.0286(18) 0.0102(14) -0.0017(14) -0.0009(13)
C4 0.0241(19) 0.0182(15) 0.0299(17) 0.0051(13) 0.0000(14) -0.0002(13)
C5 0.030(2) 0.040(2) 0.039(2) -0.0019(18) 0.0093(17) -0.0042(17)
C6 0.053(3) 0.045(2) 0.0308(18) -0.0074(16) 0.012(2) -0.001(3)
C7 0.049(3) 0.032(2) 0.035(2) -0.0084(17) -0.004(2) -0.0021(19)
C8 0.032(2) 0.031(2) 0.038(2) 0.0018(17) -0.0015(17) -0.0081(16)
C9 0.0277(19) 0.0249(19) 0.0260(17) 0.0050(15) 0.0016(15) -0.0030(15)
C10 0.0180(15) 0.0230(17) 0.0234(17) 0.0048(13) -0.0037(13) -0.0036(13)
C11 0.040(2) 0.066(3) 0.039(2) 0.016(2) 0.015(2) 0.011(2)
C12 0.0188(16) 0.0201(16) 0.0197(15) 0.0026(12) -0.0051(13) -0.0022(12)
C13 0.0202(16) 0.0216(17) 0.0166(15) 0.0008(13) -0.0054(12) 0.0016(13)
C14 0.0254(18) 0.0300(19) 0.0203(17) 0.0051(14) -0.0007(14) 0.0045(15)
C15 0.034(2) 0.038(2) 0.0222(18) 0.0114(16) 0.0062(16) 0.0049(17)
C16 0.034(2) 0.034(2) 0.0207(17) 0.0097(15) -0.0035(16) 0.0031(16)
C17 0.0156(15) 0.037(2) 0.0231(17) -0.0015(16) -0.0053(14) -0.0047(13)
C18 0.0172(16) 0.0233(18) 0.034(2) 0.0002(15) -0.0061(14) -0.0063(13)
C19 0.0118(14) 0.0254(17) 0.0279(18) 0.0068(14) -0.0025(13) -0.0035(12)
C20 0.0159(14) 0.0281(18) 0.0286(18) 0.0057(14) -0.0040(13) 0.0032(13)
C21 0.0200(17) 0.0191(17) 0.039(2) 0.0114(15) -0.0103(16) -0.0008(14)
C22 0.0189(16) 0.041(2) 0.0247(17) 0.0134(17) -0.0074(14) -0.0082(14)
C23 0.027(2) 0.062(3) 0.0294(18) -0.0021(17) -0.0016(18) -0.004(2)
C24 0.059(3) 0.058(3) 0.049(3) -0.020(2) 0.006(2) -0.013(3)
C25 0.044(3) 0.056(3) 0.047(3) 0.007(2) 0.000(2) 0.000(2)
C26 0.030(2) 0.041(2) 0.042(2) -0.0079(19) -0.0008(18) 0.0127(18)

loop_
_atom_type_symbol
_atom_type_description
_atom_type_scat_dispersion_real
_atom_type_scat_dispersion_imag
_atom_type_scat_source
C C 0.0033 0.0016 'International Tables Vol C Tables 4.2.6.8 and 6.1.1.4'
H H 0.0000 0.0000 'International Tables Vol C Tables 4.2.6.8 and 6.1.1.4'
Cl Cl 0.1484 0.1585 'International Tables Vol C Tables 4.2.6.8 and 6.1.1.4'
N N 0.0061 0.0033 'International Tables Vol C Tables 4.2.6.8 and 6.1.1.4'
O O 0.0106 0.0060 'International Tables Vol C Tables 4.2.6.8 and 6.1.1.4'
Ru Ru -1.2594 0.8363 'International Tables Vol C Tables 4.2.6.8 and 6.1.1.4'
S S 0.1246 0.1234 'International Tables Vol C Tables 4.2.6.8 and 6.1.1.4'

loop_
_geom_angle_atom_site_label_1
_geom_angle_atom_site_label_2
_geom_angle_atom_site_label_3
_geom_angle
Cl2 Ru1 Cl1 86.38(3)
S1 Ru1 Cl1 90.91(3)
S1 Ru1 Cl2 91.36(4)
C17 Ru1 Cl1 164.96(9)
C17 Ru1 Cl2 94.95(10)
C17 Ru1 S1 104.02(10)
C17 Ru1 C20 81.74(13)
C18 Ru1 Cl1 127.35(10)
C18 Ru1 Cl2 86.19(10)
C18 Ru1 S1 141.30(10)
C18 Ru1 C17 38.12(13)
C18 Ru1 C19 37.41(13)
C18 Ru1 C20 68.10(14)
C18 Ru1 C21 80.07(13)
C18 Ru1 C22 67.69(14)
C19 Ru1 Cl1 96.94(9)
C19 Ru1 Cl2 106.70(9)
C19 Ru1 S1 160.67(9)
C19 Ru1 C17 68.30(13)
C19 Ru1 C20 37.32(12)
C20 Ru1 Cl1 88.06(9)
C20 Ru1 Cl2 142.33(9)
C20 Ru1 S1 125.99(10)
C21 Ru1 Cl1 108.88(11)
C21 Ru1 Cl2 163.74(10)
C21 Ru1 S1 93.93(10)
C21 Ru1 C17 68.84(14)
C21 Ru1 C19 66.82(13)
C21 Ru1 C20 37.32(13)
C22 Ru1 Cl1 145.53(11)
C22 Ru1 Cl2 127.70(11)
C22 Ru1 S1 84.03(9)
C22 Ru1 C17 37.80(14)
C22 Ru1 C19 79.50(13)
C22 Ru1 C20 68.26(13)
C22 Ru1 C21 38.09(15)
C1 S1 Ru1 116.00(11)
C16 S2 C13 90.98(18)
C10 O2 C11 115.8(3)
C1 N1 H1 117.4
C1 N1 C2 125.2(3)
C2 N1 H1 117.4
C1 N2 H2 117.1
C1 N2 C12 125.8(3)
C12 N2 H2 117.1
N1 C1 S1 121.2(2)
N1 C1 N2 117.9(3)
N2 C1 S1 121.0(2)
N1 C2 H2A 108.8
N1 C2 C3 112.1(3)
N1 C2 C10 106.3(3)
C3 C2 H2A 108.8
C10 C2 H2A 108.8
C10 C2 C3 111.8(3)
C2 C3 H3A 108.7
C2 C3 H3B 108.7
H3A C3 H3B 107.6
C4 C3 C2 114.2(3)
C4 C3 H3A 108.7
C4 C3 H3B 108.7
C5 C4 C3 120.5(3)
C9 C4 C3 121.1(3)
C9 C4 C5 118.5(3)
C4 C5 H5 119.7
C4 C5 C6 120.6(4)
C6 C5 H5 119.7
C5 C6 H6 119.8
C7 C6 C5 120.5(4)
C7 C6 H6 119.8
C6 C7 H7 120.3
C6 C7 C8 119.4(4)
C8 C7 H7 120.3
C7 C8 H8 119.9
C9 C8 C7 120.1(4)
C9 C8 H8 119.9
C4 C9 H9 119.5
C8 C9 C4 120.9(4)
C8 C9 H9 119.5
O1 C10 O2 125.5(3)
O1 C10 C2 124.2(3)
O2 C10 C2 110.2(3)
O2 C11 H11A 109.5
O2 C11 H11B 109.5
O2 C11 H11C 109.5
H11A C11 H11B 109.5
H11A C11 H11C 109.5
H11B C11 H11C 109.5
O3 C12 N2 123.1(3)
O3 C12 C13 121.8(3)
N2 C12 C13 115.1(3)
C12 C13 S2 116.3(2)
C14 C13 S2 111.8(3)
C14 C13 C12 131.9(3)
C13 C14 H14 124.1
C13 C14 C15 111.8(3)
C15 C14 H14 124.1
C14 C15 H15 123.5
C16 C15 C14 112.9(3)
C16 C15 H15 123.5
S2 C16 H16 123.7
C15 C16 S2 112.5(3)
C15 C16 H16 123.7
C18 C17 Ru1 69.4(2)
C18 C17 C23 117.7(3)
C22 C17 Ru1 69.7(2)
C22 C17 C18 116.1(3)
C22 C17 C23 126.1(3)
C23 C17 Ru1 128.3(2)
Ru1 C18 H18 128.3
C17 C18 Ru1 72.45(19)
C17 C18 H18 119.1
C19 C18 Ru1 72.52(19)
C19 C18 C17 121.9(3)
C19 C18 H18 119.1
Ru1 C19 H19 131.4
C18 C19 Ru1 70.07(19)
C18 C19 H19 119.1
C18 C19 C20 121.8(3)
C20 C19 Ru1 72.4(2)
C20 C19 H19 119.1
C19 C20 Ru1 70.27(19)
C19 C20 C26 121.1(3)
C21 C20 Ru1 69.86(19)
C21 C20 C19 117.3(3)
C21 C20 C26 121.6(3)
C26 C20 Ru1 129.8(3)
Ru1 C21 H21 129.9
C20 C21 Ru1 72.82(19)
C20 C21 H21 119.5
C20 C21 C22 121.0(3)
C22 C21 Ru1 70.3(2)
C22 C21 H21 119.5
Ru1 C22 H22 129.5
C17 C22 Ru1 72.5(2)
C17 C22 C21 122.0(3)
C17 C22 H22 119.0
C21 C22 Ru1 71.6(2)
C21 C22 H22 119.0
C17 C23 H23 107.1
C24 C23 C17 110.0(3)
C24 C23 H23 107.1
C25 C23 C17 112.9(4)
C25 C23 H23 107.1
C25 C23 C24 112.2(4)
C23 C24 H24A 109.5
C23 C24 H24B 109.5
C23 C24 H24C 109.5
H24A C24 H24B 109.5
H24A C24 H24C 109.5
H24B C24 H24C 109.5
C23 C25 H25A 109.5
C23 C25 H25B 109.5
C23 C25 H25C 109.5
H25A C25 H25B 109.5
H25A C25 H25C 109.5
H25B C25 H25C 109.5
C20 C26 H26A 109.5
C20 C26 H26B 109.5
C20 C26 H26C 109.5
H26A C26 H26B 109.5
H26A C26 H26C 109.5
H26B C26 H26C 109.5

loop_
_geom_bond_atom_site_label_1
_geom_bond_atom_site_label_2
_geom_bond_distance
Ru1 Cl1 2.4247(10)
Ru1 Cl2 2.4239(10)
Ru1 S1 2.4157(9)
Ru1 C17 2.199(3)
Ru1 C18 2.159(3)
Ru1 C19 2.191(3)
Ru1 C20 2.219(3)
Ru1 C21 2.180(3)
Ru1 C22 2.163(3)
S1 C1 1.710(3)
S2 C13 1.733(3)
S2 C16 1.699(4)
O1 C10 1.200(4)
O2 C10 1.323(4)
O2 C11 1.449(5)
O3 C12 1.228(4)
N1 H1 0.8800
N1 C1 1.317(4)
N1 C2 1.450(4)
N2 H2 0.8800
N2 C1 1.371(4)
N2 C12 1.385(4)
C2 H2A 1.0000
C2 C3 1.548(5)
C2 C10 1.517(5)
C3 H3A 0.9900
C3 H3B 0.9900
C3 C4 1.506(5)
C4 C5 1.389(5)
C4 C9 1.388(5)
C5 H5 0.9500
C5 C6 1.394(6)
C6 H6 0.9500
C6 C7 1.375(7)
C7 H7 0.9500
C7 C8 1.389(6)
C8 H8 0.9500
C8 C9 1.388(5)
C9 H9 0.9500
C11 H11A 0.9800
C11 H11B 0.9800
C11 H11C 0.9800
C12 C13 1.461(5)
C13 C14 1.364(5)
C14 H14 0.9500
C14 C15 1.411(5)
C15 H15 0.9500
C15 C16 1.358(6)
C16 H16 0.9500
C17 C18 1.424(5)
C17 C22 1.413(5)
C17 C23 1.538(5)
C18 H18 0.9500
C18 C19 1.396(5)
C19 H19 0.9500
C19 C20 1.411(5)
C20 C21 1.408(5)
C20 C26 1.496(5)
C21 H21 0.9500
C21 C22 1.418(6)
C22 H22 0.9500
C23 H23 1.0000
C23 C24 1.530(6)
C23 C25 1.496(6)
C24 H24A 0.9800
C24 H24B 0.9800
C24 H24C 0.9800
C25 H25A 0.9800
C25 H25B 0.9800
C25 H25C 0.9800
C26 H26A 0.9800
C26 H26B 0.9800
C26 H26C 0.9800

loop_
_geom_hbond_atom_site_label_D
_geom_hbond_atom_site_label_H
_geom_hbond_atom_site_label_A
_geom_hbond_distance_DH
_geom_hbond_distance_HA
_geom_hbond_distance_DA
_geom_hbond_angle_DHA
N1 H1 O3 0.88 1.92 2.613(3) 134.5
N2 H2 Cl1 0.88 2.37 3.204(3) 159.6

loop_
_geom_torsion_atom_site_label_1
_geom_torsion_atom_site_label_2
_geom_torsion_atom_site_label_3
_geom_torsion_atom_site_label_4
_geom_torsion
Ru1 S1 C1 N1 -158.7(2)
Ru1 S1 C1 N2 20.7(3)
Ru1 C17 C18 C19 -55.4(3)
Ru1 C17 C22 C21 54.0(3)
Ru1 C17 C23 C24 -151.4(3)
Ru1 C17 C23 C25 82.4(4)
Ru1 C18 C19 C20 -52.9(3)
Ru1 C19 C20 C21 -53.4(3)
Ru1 C19 C20 C26 125.2(3)
Ru1 C20 C21 C22 -53.3(3)
Ru1 C21 C22 C17 -54.4(3)
S2 C13 C14 C15 -0.2(4)
O3 C12 C13 S2 1.3(4)
O3 C12 C13 C14 -177.3(4)
N1 C2 C3 C4 -49.3(4)
N1 C2 C10 O1 11.9(5)
N1 C2 C10 O2 -169.1(3)
N2 C12 C13 S2 -177.8(2)
N2 C12 C13 C14 3.6(6)
C1 N1 C2 C3 -82.6(4)
C1 N1 C2 C10 154.9(3)
C1 N2 C12 O3 -7.8(5)
C1 N2 C12 C13 171.2(3)
C2 N1 C1 S1 2.7(5)
C2 N1 C1 N2 -176.7(3)
C2 C3 C4 C5 93.5(4)
C2 C3 C4 C9 -87.1(4)
C3 C2 C10 O1 -110.7(4)
C3 C2 C10 O2 68.3(4)
C3 C4 C5 C6 178.3(4)
C3 C4 C9 C8 -177.9(3)
C4 C5 C6 C7 0.0(7)
C5 C4 C9 C8 1.5(5)
C5 C6 C7 C8 0.8(7)
C6 C7 C8 C9 -0.5(6)
C7 C8 C9 C4 -0.7(6)
C9 C4 C5 C6 -1.2(6)
C10 C2 C3 C4 70.0(4)
C11 O2 C10 O1 -0.3(6)
C11 O2 C10 C2 -179.4(3)
C12 N2 C1 S1 -169.7(3)
C12 N2 C1 N1 9.7(5)
C12 C13 C14 C15 178.4(4)
C13 S2 C16 C15 0.3(3)
C13 C14 C15 C16 0.5(5)
C14 C15 C16 S2 -0.5(5)
C16 S2 C13 C12 -178.9(3)
C16 S2 C13 C14 0.0(3)
C17 C18 C19 Ru1 55.4(3)
C17 C18 C19 C20 2.4(5)
C18 C17 C22 Ru1 -53.3(3)
C18 C17 C22 C21 0.8(5)
C18 C17 C23 C24 -66.6(5)
C18 C17 C23 C25 167.2(3)
C18 C19 C20 Ru1 51.9(3)
C18 C19 C20 C21 -1.5(5)
C18 C19 C20 C26 177.2(3)
C19 C20 C21 Ru1 53.6(3)
C19 C20 C21 C22 0.3(5)
C20 C21 C22 Ru1 54.5(3)
C20 C21 C22 C17 0.1(5)
C22 C17 C18 Ru1 53.4(3)
C22 C17 C18 C19 -2.0(5)
C22 C17 C23 C24 116.9(4)
C22 C17 C23 C25 -9.3(5)
C23 C17 C18 Ru1 -123.4(3)
C23 C17 C18 C19 -178.8(3)
C23 C17 C22 Ru1 123.3(3)
C23 C17 C22 C21 177.3(3)
C26 C20 C21 Ru1 -125.0(3)
C26 C20 C21 C22 -178.4(3)
